data_2011561
loop_
_publ_author_name
'Rajalakshmi, K.'
'Pattabhi, Vasantha'
'Venkatesan, C. S.'
'Nadamuni, G.'
'Srikrishna, A.'

_publ_section_title
;
 24(<i>R</i>)-Acetyloxy-1\a,2\a-epoxycholesta-4,6-dien-3-one hydrate.
 Erratum
;
_journal_issue 11
_journal_name_full 'Acta Crystallographica Section C'
_journal_page_first e538
_journal_page_last e538
_journal_paper_doi 10.1107/S0108270100012993
_journal_volume 56
_journal_year 2000
_chemical_formula_moiety 'C29 H42 O4, H2 O'
_chemical_formula_sum 'C29 H44 O5'
_chemical_formula_weight 472.64
_chemical_name_systematic
;
1a,2a-Epoxy-24(R)-acyloxycholesta-4,6-dien-3-one hydrate
;
_space_group_IT_number 4
_symmetry_cell_setting monoclinic
_symmetry_space_group_name_Hall 'P 2yb'
_symmetry_space_group_name_H-M 'P 1 21 1'
_audit_creation_method SHELXL-97
_cell_angle_alpha 90.00
_cell_angle_beta 108.04(2)
_cell_angle_gamma 90.00
_cell_formula_units_Z 2
_cell_length_a 10.642(3)
_cell_length_b 11.719(2)
_cell_length_c 10.977(3)
_cell_measurement_reflns_used 25
_cell_measurement_temperature 293(2)
_cell_measurement_theta_max 27
_cell_measurement_theta_min 10
_cell_volume 1301.7(6)
_computing_cell_refinement 'CAD-4 Software'
_computing_data_collection 'CAD-4 Software (Enraf-Nonius, 1989)'
_computing_data_reduction 'XCAD4 (Harms, 1996)'
_computing_publication_material 'SHELXL and PARST (Nardelli, 1983)'
_computing_structure_refinement 'SHELXL97 (Sheldrick, 1997)'
_computing_structure_solution 'SHELXS97 (Sheldrick, 1990)'
_diffrn_ambient_temperature 293(2)
_diffrn_measurement_device_type 'Enraf-Nonius CAD-4'
_diffrn_measurement_method \w/2\q
_diffrn_radiation_monochromator graphite
_diffrn_radiation_source 'fine-focus sealed tube'
_diffrn_radiation_type CuK\a
_diffrn_radiation_wavelength 1.54180
_diffrn_reflns_av_R_equivalents .016
_diffrn_reflns_av_sigmaI/netI .0272
_diffrn_reflns_limit_h_max 13
_diffrn_reflns_limit_h_min 0
_diffrn_reflns_limit_k_max 13
_diffrn_reflns_limit_k_min 0
_diffrn_reflns_limit_l_max 13
_diffrn_reflns_limit_l_min -13
_diffrn_reflns_number 2848
_diffrn_reflns_theta_max 74.86
_diffrn_reflns_theta_min 4.24
_diffrn_standards_decay_% <3
_diffrn_standards_interval_time 120
_diffrn_standards_number 3
_exptl_absorpt_coefficient_mu .638
_exptl_absorpt_correction_type none
_exptl_crystal_colour colourless
_exptl_crystal_density_diffrn 1.206
_exptl_crystal_density_method 'not measured'
_exptl_crystal_description rectangle
_exptl_crystal_F_000 512
_exptl_crystal_size_max .20
_exptl_crystal_size_mid .15
_exptl_crystal_size_min .10
_refine_diff_density_max .273
_refine_diff_density_min -.554
_refine_ls_extinction_coef .0091(15)
_refine_ls_extinction_method SHELXL97
_refine_ls_goodness_of_fit_ref 1.123
_refine_ls_hydrogen_treatment mixed
_refine_ls_matrix_type fullcycle
_refine_ls_number_parameters 322
_refine_ls_number_reflns 2712
_refine_ls_number_restraints 1
_refine_ls_restrained_S_all 1.123
_refine_ls_R_factor_all .072
_refine_ls_R_factor_gt .056
_refine_ls_shift/su_max .010
_refine_ls_shift/su_mean .000
_refine_ls_structure_factor_coef Fsqd
_refine_ls_weighting_details 'w = 1/[\s^2^(Fo^2^)+(0.0950P)^2^+0.2101P] where P = (Fo^2^+2Fc^2^)/3'
_refine_ls_weighting_scheme calc
_refine_ls_wR_factor_ref .162
_reflns_number_gt 2262
_reflns_number_total 2712
_reflns_threshold_expression I>2\s(I)
_cod_data_source_file qb9203.cif
_cod_data_source_block II
_cod_depositor_comments
;
The following automatic conversions were performed:
'_symmetry_cell_setting' value 'Monoclinic' changed to 'monoclinic'
according to '/home/saulius/struct/CIF-dictionaries/cif_core.dic'
dictionary named 'cif_core.dic' version 2.4.1 from 2010-06-29.

Automatic conversion script
Id: cif_fix_enum 1527 2010-12-29 10:47:43Z saulius 

The following automatic conversions were performed:

'_symmetry_cell_setting' value 'Monoclinic' changed to 'monoclinic'
according to /home/saulius/struct/CIF-dictionaries/cif_core.dic
dictionary named 'cif_core.dic' version 2.4.1 from 2010-06-29.

Automatic conversion script
Id: cif_fix_values 1715 2011-07-08 13:25:40Z adriana 

The following automatic conversions were performed:

'_refine_ls_weighting_scheme' value 'calc w =
1/[\s^2^(Fo^2^)+(0.0950P)^2^+0.2101P] where P = (Fo^2^+2Fc^2^)/3' was
changed to 'calc'. New tag '_refine_ls_weighting_details' was
created. The value of the new tag was set to 'w =
1/[\s^2^(Fo^2^)+(0.0950P)^2^+0.2101P] where P = (Fo^2^+2Fc^2^)/3'.

Automatic conversion script
Id: cif_fix_values 3143 2015-03-26 13:38:13Z robertas 
;
_cod_original_sg_symbol_H-M 'P 21'
_cod_database_code 2011561

loop_
_symmetry_equiv_pos_as_xyz
'x, y, z'
'-x, y+1/2, -z'

loop_
_atom_site_label
_atom_site_fract_x
_atom_site_fract_y
_atom_site_fract_z
_atom_site_U_iso_or_equiv
_atom_site_adp_type
_atom_site_calc_flag
_atom_site_refinement_flags
_atom_site_occupancy
_atom_site_disorder_assembly
_atom_site_disorder_group
_atom_site_type_symbol
O1 -.0854(3) 1.8844(3) .0756(3) .0670(9) Uani d . 1 . . O
O2 -.1021(3) 1.5957(3) .1111(3) .0555(7) Uani d . 1 . . O
O3 .3554(2) .8864(3) .9399(2) .0453(6) Uani d . 1 . . O
O4 .1624(3) .8141(3) .9464(3) .0678(9) Uani d . 1 . . O
C1 .0359(4) 1.5926(4) .1243(3) .0478(9) Uani d . 1 . . C
H1 .0610 1.5387 .0677 .057 Uiso calc R 1 . . H
C2 -.0438(4) 1.6889(4) .0602(4) .0506(9) Uani d . 1 . . C
H2 -.0648 1.6938 -.0331 .061 Uiso calc R 1 . . H
C3 -.0375(4) 1.7967(4) .1312(4) .0477(9) Uani d . 1 . . C
C4 .0241(4) 1.7899(4) .2703(4) .0494(9) Uani d . 1 . . C
H4 .0130 1.8512 .3199 .059 Uiso calc R 1 . . H
C5 .0952(4) 1.7006(4) .3300(3) .0433(8) Uani d . 1 . . C
C6 .1415(5) 1.6968(4) .4687(4) .0559(11) Uani d . 1 . . C
H6 .1273 1.7602 .5137 .067 Uiso calc R 1 . . H
C7 .2039(5) 1.6063(4) .5356(4) .0537(10) Uani d . 1 . . C
H7 .2307 1.6095 .6246 .064 Uiso calc R 1 . . H
C8 .2314(4) 1.5016(4) .4727(3) .0438(8) Uani d . 1 . . C
H8 .3211 1.5083 .4668 .053 Uiso calc R 1 . . H
C9 .1357(4) 1.4910(3) .3352(3) .0390(8) Uani d . 1 . . C
H9 .0470 1.4828 .3434 .047 Uiso calc R 1 . . H
C10 .1339(3) 1.6025(4) .2590(3) .0410(8) Uani d . 1 . . C
C11 .1616(5) 1.3822(4) .2691(3) .0524(10) Uani d . 1 . . C
H11A .0927 1.3740 .1876 .063 Uiso calc R 1 . . H
H11B .2451 1.3902 .2517 .063 Uiso calc R 1 . . H
C12 .1660(5) 1.2753(4) .3478(3) .0519(10) Uani d . 1 . . C
H12A .1909 1.2111 .3043 .062 Uiso calc R 1 . . H
H12B .0783 1.2602 .3533 .062 Uiso calc R 1 . . H
C13 .2639(4) 1.2843(3) .4842(3) .0408(8) Uani d . 1 . . C
C14 .2250(4) 1.3914(4) .5447(3) .0424(8) Uani d . 1 . . C
H14 .1320 1.3813 .5394 .051 Uiso calc R 1 . . H
C15 .3035(5) 1.3823(4) .6861(4) .0582(11) Uani d . 1 . . C
H15A .3913 1.4142 .7027 .070 Uiso calc R 1 . . H
H15B .2589 1.4218 .7386 .070 Uiso calc R 1 . . H
C16 .3102(5) 1.2547(4) .7126(3) .0537(11) Uani d . 1 . . C
H16A .2593 1.2358 .7695 .064 Uiso calc R 1 . . H
H16B .4011 1.2314 .7531 .064 Uiso calc R 1 . . H
C17 .2524(4) 1.1927(4) .5825(3) .0436(8) Uani d . 1 . . C
H17 .1579 1.1820 .5698 .052 Uiso calc R 1 . . H
C18 .4057(4) 1.2893(5) .4795(5) .0609(12) Uani d . 1 . . C
H18A .4243 1.2217 .4389 .091 Uiso calc R 1 . . H
H18B .4656 1.2942 .5650 .091 Uiso calc R 1 . . H
H18C .4162 1.3552 .4315 .091 Uiso calc R 1 . . H
C19 .2694(4) 1.6302(4) .2444(5) .0599(12) Uani d . 1 . . C
H19A .2957 1.5696 .1987 .090 Uiso calc R 1 . . H
H19B .3334 1.6381 .3276 .090 Uiso calc R 1 . . H
H19C .2639 1.7003 .1977 .090 Uiso calc R 1 . . H
C20 .3119(4) 1.0738(4) .5832(3) .0463(9) Uani d . 1 . . C
H20 .4079 1.0833 .6065 .056 Uiso calc R 1 . . H
C21 .2671(6) 1.0148(5) .4531(4) .0696(14) Uani d . 1 . . C
H21A .1729 1.0209 .4173 .104 Uiso calc R 1 . . H
H21B .2918 .9357 .4634 .104 Uiso calc R 1 . . H
H21C .3085 1.0505 .3967 .104 Uiso calc R 1 . . H
C22 .2845(4) .9979(4) .6854(4) .0512(10) Uani d . 1 . . C
H22A .2848 1.0450 .7582 .061 Uiso calc R 1 . . H
H22B .1969 .9652 .6509 .061 Uiso calc R 1 . . H
C23 .3830(4) .9025(4) .7313(4) .0506(10) Uani d . 1 . . C
H23A .4695 .9357 .7710 .061 Uiso calc R 1 . . H
H23B .3875 .8592 .6574 .061 Uiso calc R 1 . . H
C24 .3533(4) .8201(4) .8264(3) .0431(9) Uani d . 1 . . C
H24 .2646 .7883 .7882 .052 Uiso calc R 1 . . H
C25 .4510(4) .7234(4) .8664(4) .0512(10) Uani d . 1 . . C
H25 .4499 .6826 .7881 .061 Uiso calc R 1 . . H
C26 .4119(5) .6376(5) .9527(5) .0665(12) Uani d . 1 . . C
H26A .4240 .6712 1.0353 .100 Uiso calc R 1 . . H
H26B .4663 .5707 .9621 .100 Uiso calc R 1 . . H
H26C .3208 .6167 .9150 .100 Uiso calc R 1 . . H
C27 .5931(4) .7633(5) .9299(5) .0678(14) Uani d . 1 . . C
H27A .6240 .8032 .8683 .102 Uiso calc R 1 . . H
H27B .6486 .6984 .9615 .102 Uiso calc R 1 . . H
H27C .5958 .8135 .9998 .102 Uiso calc R 1 . . H
C28 .2567(4) .8735(4) .9903(4) .0469(9) Uani d . 1 . . C
C29 .2819(5) .9406(5) 1.1110(4) .0606(11) Uani d . 1 . . C
H29A .2001 .9525 1.1289 .091 Uiso calc R 1 . . H
H29B .3197 1.0131 1.1011 .091 Uiso calc R 1 . . H
H29C .3421 .8996 1.1805 .091 Uiso calc R 1 . . H
O1W .0684(19) .5921(16) .7944(15) .298(8) Uani d . 1 . . O
H1W .095(5) .658(5) .846(5) .126(14) Uiso d . 1 . . H
H2W .082(5) .520(5) .850(5) .125(14) Uiso d . 1 . . H

loop_
_atom_site_aniso_label
_atom_site_aniso_U_11
_atom_site_aniso_U_22
_atom_site_aniso_U_33
_atom_site_aniso_U_12
_atom_site_aniso_U_13
_atom_site_aniso_U_23
O1 .083(2) .059(2) .0609(18) .0183(19) .0247(16) .0202(17)
O2 .0548(16) .0564(19) .0486(14) -.0057(14) .0061(12) .0047(14)
O3 .0443(13) .0523(16) .0420(12) -.0032(13) .0172(10) .0013(12)
O4 .0548(17) .075(2) .081(2) -.0157(17) .0318(16) -.0098(19)
C1 .057(2) .052(2) .0351(17) .0089(19) .0152(16) .0070(17)
C2 .056(2) .055(3) .0396(17) .0035(19) .0134(16) .0063(19)
C3 .0464(19) .048(2) .051(2) .0047(18) .0191(16) .0085(19)
C4 .053(2) .046(2) .050(2) .0008(19) .0175(16) -.0020(18)
C5 .0432(18) .045(2) .0396(17) -.0037(16) .0096(14) -.0005(16)
C6 .068(3) .050(3) .0430(19) -.001(2) .0083(18) -.0088(19)
C7 .067(3) .049(3) .0355(18) -.003(2) .0028(17) -.0022(18)
C8 .0413(18) .048(2) .0377(16) -.0021(17) .0066(14) .0011(17)
C9 .0404(17) .045(2) .0319(15) .0024(15) .0111(13) .0018(15)
C10 .0414(17) .046(2) .0375(16) .0006(16) .0146(14) .0039(16)
C11 .073(3) .052(3) .0299(16) .005(2) .0139(16) .0009(18)
C12 .071(3) .049(3) .0322(17) .005(2) .0112(17) .0005(16)
C13 .0447(18) .047(2) .0314(16) .0037(17) .0123(14) .0033(15)
C14 .0454(18) .049(2) .0318(16) -.0012(17) .0098(14) .0019(16)
C15 .074(3) .056(3) .0367(19) .000(2) .0055(18) .0004(19)
C16 .068(3) .061(3) .0293(17) .008(2) .0111(16) .0047(17)
C17 .0399(18) .055(2) .0373(16) .0033(17) .0135(14) .0069(17)
C18 .057(2) .066(3) .070(3) .011(2) .034(2) .019(2)
C19 .052(2) .062(3) .075(3) .002(2) .033(2) .021(2)
C20 .0468(19) .055(3) .0399(18) .0019(17) .0170(15) .0068(17)
C21 .102(4) .057(3) .047(2) .009(3) .019(2) .004(2)
C22 .051(2) .057(3) .050(2) .007(2) .0226(17) .013(2)
C23 .0486(19) .061(3) .0473(19) .0073(19) .0224(16) .0138(19)
C24 .0443(18) .049(2) .0371(17) -.0001(16) .0143(14) .0009(16)
C25 .057(2) .054(3) .0428(18) .007(2) .0154(16) .0069(18)
C26 .078(3) .054(3) .069(3) .011(2) .025(2) .016(2)
C27 .053(2) .082(4) .066(3) .014(2) .015(2) .024(3)
C28 .0479(19) .051(2) .0458(18) .0047(19) .0208(15) .0089(18)
C29 .076(3) .061(3) .051(2) .006(2) .029(2) .004(2)
O1W .349(18) .22(2) .308(19) .027(17) .074(15) -.006(18)

loop_
_atom_type_symbol
_atom_type_description
_atom_type_scat_dispersion_real
_atom_type_scat_dispersion_imag
_atom_type_scat_source
C C .0181 .0091 'International Tables Vol C Tables 4.2.6.8 and 6.1.1.4'
H H .0000 .0000 'International Tables Vol C Tables 4.2.6.8 and 6.1.1.4'
O O .0492 .0322 'International Tables Vol C Tables 4.2.6.8 and 6.1.1.4'

loop_
_geom_angle_atom_site_label_1
_geom_angle_atom_site_label_2
_geom_angle_atom_site_label_3
_geom_angle
_geom_angle_publ_flag
C1 O2 C2 60.7(3) yes
C28 O3 C24 119.0(3) yes
O2 C1 C2 60.3(3) yes
O2 C1 C10 117.9(3) yes
C2 C1 C10 122.0(4) ?
O2 C1 H1 115.2 ?
C2 C1 H1 115.2 ?
C10 C1 H1 115.2 ?
O2 C2 C1 59.0(3) yes
O2 C2 C3 113.3(3) ?
C1 C2 C3 118.9(3) ?
O2 C2 H2 117.4 ?
C1 C2 H2 117.4 ?
C3 C2 H2 117.4 ?
O1 C3 C4 123.3(4) ?
O1 C3 C2 120.8(4) ?
C4 C3 C2 115.9(4) ?
C5 C4 C3 123.7(4) ?
C5 C4 H4 118.1 ?
C3 C4 H4 118.1 ?
C4 C5 C6 119.7(4) ?
C4 C5 C10 122.9(3) ?
C6 C5 C10 117.3(4) ?
C7 C6 C5 123.3(4) ?
C7 C6 H6 118.4 ?
C5 C6 H6 118.4 ?
C6 C7 C8 122.3(3) ?
C6 C7 H7 118.8 ?
C8 C7 H7 118.8 ?
C7 C8 C14 114.4(3) ?
C7 C8 C9 110.9(3) ?
C14 C8 C9 108.4(3) ?
C7 C8 H8 107.6 ?
C14 C8 H8 107.6 ?
C9 C8 H8 107.6 ?
C11 C9 C8 111.6(3) ?
C11 C9 C10 114.8(3) ?
C8 C9 C10 110.8(3) ?
C11 C9 H9 106.3 ?
C8 C9 H9 106.3 ?
C10 C9 H9 106.3 ?
C5 C10 C1 110.1(3) ?
C5 C10 C19 107.8(4) ?
C1 C10 C19 107.3(3) ?
C5 C10 C9 108.8(3) ?
C1 C10 C9 110.4(3) ?
C19 C10 C9 112.4(3) ?
C12 C11 C9 113.4(3) ?
C12 C11 H11A 108.9 ?
C9 C11 H11A 108.9 ?
C12 C11 H11B 108.9 ?
C9 C11 H11B 108.9 ?
H11A C11 H11B 107.7 ?
C11 C12 C13 112.9(4) ?
C11 C12 H12A 109.0 ?
C13 C12 H12A 109.0 ?
C11 C12 H12B 109.0 ?
C13 C12 H12B 109.0 ?
H12A C12 H12B 107.8 ?
C18 C13 C14 112.7(4) ?
C18 C13 C12 110.3(3) ?
C14 C13 C12 106.6(3) ?
C18 C13 C17 110.0(3) ?
C14 C13 C17 100.1(3) ?
C12 C13 C17 116.9(3) ?
C15 C14 C8 119.2(3) ?
C15 C14 C13 104.3(3) ?
C8 C14 C13 114.0(3) ?
C15 C14 H14 106.1 ?
C8 C14 H14 106.1 ?
C13 C14 H14 106.1 ?
C16 C15 C14 104.0(3) ?
C16 C15 H15A 111.0 ?
C14 C15 H15A 111.0 ?
C16 C15 H15B 111.0 ?
C14 C15 H15B 111.0 ?
H15A C15 H15B 109.0 ?
C15 C16 C17 107.6(3) ?
C15 C16 H16A 110.2 ?
C17 C16 H16A 110.2 ?
C15 C16 H16B 110.2 ?
C17 C16 H16B 110.2 ?
H16A C16 H16B 108.5 ?
C20 C17 C16 112.2(3) ?
C20 C17 C13 120.7(3) ?
C16 C17 C13 102.9(3) ?
C20 C17 H17 106.8 ?
C16 C17 H17 106.8 ?
C13 C17 H17 106.8 ?
C13 C18 H18A 109.5 ?
C13 C18 H18B 109.5 ?
H18A C18 H18B 109.5 ?
C13 C18 H18C 109.5 ?
H18A C18 H18C 109.5 ?
H18B C18 H18C 109.5 ?
C10 C19 H19A 109.5 ?
C10 C19 H19B 109.5 ?
H19A C19 H19B 109.5 ?
C10 C19 H19C 109.5 ?
H19A C19 H19C 109.5 ?
H19B C19 H19C 109.5 ?
C21 C20 C17 113.6(3) ?
C21 C20 C22 110.4(4) ?
C17 C20 C22 111.1(3) ?
C21 C20 H20 107.1 ?
C17 C20 H20 107.1 ?
C22 C20 H20 107.1 ?
C20 C21 H21A 109.5 ?
C20 C21 H21B 109.5 ?
H21A C21 H21B 109.5 ?
C20 C21 H21C 109.5 ?
H21A C21 H21C 109.5 ?
H21B C21 H21C 109.5 ?
C23 C22 C20 113.9(3) ?
C23 C22 H22A 108.8 ?
C20 C22 H22A 108.8 ?
C23 C22 H22B 108.8 ?
C20 C22 H22B 108.8 ?
H22A C22 H22B 107.7 ?
C22 C23 C24 115.3(3) ?
C22 C23 H23A 108.4 ?
C24 C23 H23A 108.4 ?
C22 C23 H23B 108.4 ?
C24 C23 H23B 108.4 ?
H23A C23 H23B 107.5 ?
O3 C24 C25 108.9(3) ?
O3 C24 C23 107.2(3) ?
C25 C24 C23 113.8(3) ?
O3 C24 H24 109.0 ?
C25 C24 H24 109.0 ?
C23 C24 H24 109.0 ?
C24 C25 C27 113.5(4) ?
C24 C25 C26 112.3(4) ?
C27 C25 C26 109.9(4) ?
C24 C25 H25 106.9 ?
C27 C25 H25 106.9 ?
C26 C25 H25 106.9 ?
C25 C26 H26A 109.5 ?
C25 C26 H26B 109.5 ?
H26A C26 H26B 109.5 ?
C25 C26 H26C 109.5 ?
H26A C26 H26C 109.5 ?
H26B C26 H26C 109.5 ?
C25 C27 H27A 109.5 ?
C25 C27 H27B 109.5 ?
H27A C27 H27B 109.5 ?
C25 C27 H27C 109.5 ?
H27A C27 H27C 109.5 ?
H27B C27 H27C 109.5 ?
O4 C28 O3 124.6(4) ?
O4 C28 C29 124.3(4) ?
O3 C28 C29 111.0(4) ?
C28 C29 H29A 109.5 ?
C28 C29 H29B 109.5 ?
H29A C29 H29B 109.5 ?
C28 C29 H29C 109.5 ?
H29A C29 H29C 109.5 ?
H29B C29 H29C 109.5 ?
H1W O1W H2W 111(6) yes

loop_
_geom_bond_atom_site_label_1
_geom_bond_atom_site_label_2
_geom_bond_site_symmetry_2
_geom_bond_distance
_geom_bond_publ_flag
O1 C3 . 1.223(5) yes
O2 C1 . 1.431(5) yes
O2 C2 . 1.451(5) yes
O3 C28 . 1.339(4) yes
O3 C24 . 1.462(4) yes
O4 C28 . 1.194(5) yes
C1 C2 . 1.456(6) ?
C1 C10 . 1.526(5) ?
C1 H1 . .9800 ?
C2 C3 . 1.475(6) ?
C2 H2 . .9800 ?
C3 C4 . 1.465(6) ?
C4 C5 . 1.339(6) ?
C4 H4 . .9300 ?
C5 C6 . 1.449(5) ?
C5 C10 . 1.515(6) ?
C6 C7 . 1.342(6) ?
C6 H6 . .9300 ?
C7 C8 . 1.481(6) ?
C7 H7 . .9300 ?
C8 C14 . 1.527(6) ?
C8 C9 . 1.543(5) ?
C8 H8 . .9800 ?
C9 C11 . 1.533(6) ?
C9 C10 . 1.548(5) ?
C9 H9 . .9800 ?
C10 C19 . 1.535(5) ?
C11 C12 . 1.515(6) ?
C11 H11A . .9700 ?
C11 H11B . .9700 ?
C12 C13 . 1.541(5) ?
C12 H12A . .9700 ?
C12 H12B . .9700 ?
C13 C18 . 1.527(5) ?
C13 C14 . 1.535(6) ?
C13 C17 . 1.554(5) ?
C14 C15 . 1.522(5) ?
C14 H14 . .9800 ?
C15 C16 . 1.522(7) ?
C15 H15A . .9700 ?
C15 H15B . .9700 ?
C16 C17 . 1.549(5) ?
C16 H16A . .9700 ?
C16 H16B . .9700 ?
C17 C20 . 1.530(6) ?
C17 H17 . .9800 ?
C18 H18A . .9600 ?
C18 H18B . .9600 ?
C18 H18C . .9600 ?
C19 H19A . .9600 ?
C19 H19B . .9600 ?
C19 H19C . .9600 ?
C20 C21 . 1.524(6) ?
C20 C22 . 1.529(5) ?
C20 H20 . .9800 ?
C21 H21A . .9600 ?
C21 H21B . .9600 ?
C21 H21C . .9600 ?
C22 C23 . 1.509(6) ?
C22 H22A . .9700 ?
C22 H22B . .9700 ?
C23 C24 . 1.525(5) ?
C23 H23A . .9700 ?
C23 H23B . .9700 ?
C24 C25 . 1.509(6) ?
C24 H24 . .9800 ?
C25 C27 . 1.529(6) ?
C25 C26 . 1.526(6) ?
C25 H25 . .9800 ?
C26 H26A . .9600 ?
C26 H26B . .9600 ?
C26 H26C . .9600 ?
C27 H27A . .9600 ?
C27 H27B . .9600 ?
C27 H27C . .9600 ?
C28 C29 . 1.492(6) ?
C29 H29A . .9600 ?
C29 H29B . .9600 ?
C29 H29C . .9600 ?
O1W H1W . .94(5) yes
O1W H2W . 1.03(5) yes

loop_
_geom_hbond_atom_site_label_D
_geom_hbond_atom_site_label_H
_geom_hbond_atom_site_label_A
_geom_hbond_site_symmetry_A
_geom_hbond_distance_DH
_geom_hbond_distance_HA
_geom_hbond_distance_DA
_geom_hbond_angle_DHA
O1W H1W O4 . .95(6) 2.15(6) 3.085(18) 174(5)
O1W H2W O1 2_536 1.03(6) 1.78(6) 2.799(18) 170(5)
C1 H1 O1 2_545 .98 2.46 3.430(6) 169

loop_
_geom_torsion_atom_site_label_1
_geom_torsion_atom_site_label_2
_geom_torsion_atom_site_label_3
_geom_torsion_atom_site_label_4
_geom_torsion
_geom_torsion_publ_flag
C2 O2 C1 C10 112.9(4) yes
C1 O2 C2 C3 -110.8(4) yes
C10 C1 C2 O2 -106.2(4) ?
O2 C1 C2 C3 101.3(4) yes
C10 C1 C2 C3 -4.9(6) ?
O2 C2 C3 O1 -125.7(4) ?
C1 C2 C3 O1 168.1(4) ?
O2 C2 C3 C4 52.0(5) ?
C1 C2 C3 C4 -14.3(6) ?
O1 C3 C4 C5 -168.8(4) ?
C2 C3 C4 C5 13.6(6) ?
C3 C4 C5 C6 -174.0(4) ?
C3 C4 C5 C10 7.6(6) ?
C4 C5 C6 C7 174.4(4) ?
C10 C5 C6 C7 -7.2(6) ?
C5 C6 C7 C8 .2(7) ?
C6 C7 C8 C14 -145.8(4) ?
C6 C7 C8 C9 -22.8(6) ?
C7 C8 C9 C11 -179.3(4) ?
C14 C8 C9 C11 -52.9(4) ?
C7 C8 C9 C10 51.4(4) ?
C14 C8 C9 C10 177.8(3) ?
C4 C5 C10 C1 -25.0(5) ?
C6 C5 C10 C1 156.6(4) ?
C4 C5 C10 C19 91.7(4) ?
C6 C5 C10 C19 -86.7(4) ?
C4 C5 C10 C9 -146.1(4) ?
C6 C5 C10 C9 35.4(4) ?
O2 C1 C10 C5 -47.5(5) ?
C2 C1 C10 C5 23.3(5) ?
O2 C1 C10 C19 -164.6(4) ?
C2 C1 C10 C19 -93.8(4) ?
O2 C1 C10 C9 72.7(4) ?
C2 C1 C10 C9 143.5(4) ?
C11 C9 C10 C5 175.0(3) ?
C8 C9 C10 C5 -57.4(4) ?
C11 C9 C10 C1 54.1(4) ?
C8 C9 C10 C1 -178.3(3) ?
C11 C9 C10 C19 -65.7(4) ?
C8 C9 C10 C19 61.9(4) ?
C8 C9 C11 C12 51.4(5) ?
C10 C9 C11 C12 178.6(4) ?
C9 C11 C12 C13 -53.3(5) ?
C11 C12 C13 C18 -67.5(5) ?
C11 C12 C13 C14 55.1(4) ?
C11 C12 C13 C17 165.9(3) ?
C7 C8 C14 C15 -51.6(5) ?
C9 C8 C14 C15 -175.9(3) ?
C7 C8 C14 C13 -175.6(3) ?
C9 C8 C14 C13 60.0(4) ?
C18 C13 C14 C15 -70.8(4) ?
C12 C13 C14 C15 168.1(3) ?
C17 C13 C14 C15 45.9(4) ?
C18 C13 C14 C8 60.9(4) ?
C12 C13 C14 C8 -60.2(4) ?
C17 C13 C14 C8 177.6(3) ?
C8 C14 C15 C16 -162.1(4) ?
C13 C14 C15 C16 -33.5(4) ?
C14 C15 C16 C17 7.6(5) ?
C15 C16 C17 C20 151.7(4) ?
C15 C16 C17 C13 20.5(5) ?
C18 C13 C17 C20 -47.0(5) ?
C14 C13 C17 C20 -165.7(3) ?
C12 C13 C17 C20 79.8(4) ?
C18 C13 C17 C16 78.9(4) ?
C14 C13 C17 C16 -39.8(4) ?
C12 C13 C17 C16 -154.3(3) ?
C16 C17 C20 C21 -174.5(4) ?
C13 C17 C20 C21 -53.1(5) ?
C16 C17 C20 C22 60.3(4) ?
C13 C17 C20 C22 -178.3(3) yes
C21 C20 C22 C23 77.8(5) ?
C17 C20 C22 C23 -155.3(4) yes
C20 C22 C23 C24 -175.9(4) yes
C28 O3 C24 C25 -103.7(4) ?
C28 O3 C24 C23 132.7(3) ?
C22 C23 C24 O3 -61.7(4) ?
C22 C23 C24 C25 177.9(4) yes
O3 C24 C25 C27 -60.1(4) ?
C23 C24 C25 C27 59.4(5) ?
O3 C24 C25 C26 65.2(5) ?
C23 C24 C25 C26 -175.3(4) yes
C24 O3 C28 O4 -3.0(6) ?
C24 O3 C28 C29 175.4(3) yes

loop_
_cod_related_entry_id
_cod_related_entry_database
_cod_related_entry_code
1 ChemSpider 21182286
